data_2008945
loop_
_publ_author_name
'Dalhus, Bj\/orn'
'G\"orbitz, Carl Henrik'

_publ_section_title
;
 Molecular aggregation in selected crystalline 1:1 complexes of
 hydrophobic <small>D</small>- and <small>L</small>-amino acids. III.
 The <small>L</small>-leucine and <small>L</small>-valine series
;
_journal_issue 9
_journal_name_full 'Acta Crystallographica Section C'
_journal_page_first 1547
_journal_page_last 1555
_journal_paper_doi 10.1107/S0108270199006162
_journal_volume 55
_journal_year 1999
_chemical_formula_moiety 'C6 H13 N O2 . C5 H11 N O2'
_chemical_formula_structural 'C6 H13 N O2 . C5 H11 N O2'
_chemical_formula_sum 'C11 H24 N2 O4'
_chemical_formula_weight 248.32
_chemical_name_systematic
;
 L-leucine:D-valine
;
_space_group_IT_number 4
_symmetry_cell_setting monoclinic
_symmetry_space_group_name_Hall 'P 2yb'
_symmetry_space_group_name_H-M 'P 1 21 1'
_audit_creation_method SHELXL
_cell_angle_alpha 90.00
_cell_angle_beta 110.7960(10)
_cell_angle_gamma 90.00
_cell_formula_units_Z 2
_cell_length_a 5.20020(10)
_cell_length_b 25.1334(4)
_cell_length_c 5.41570(10)
_cell_measurement_reflns_used 6288
_cell_measurement_temperature 150(2)
_cell_measurement_theta_max 38.52
_cell_measurement_theta_min 1.62
_cell_volume 661.71(2)
_computing_cell_refinement 'SAINT (Siemens, 1995)'
_computing_data_collection 'SMART (Siemens, 1995)'
_computing_data_reduction SAINT
_computing_structure_refinement SHELXTL
_computing_structure_solution 'SHELXTL (Sheldrick, 1995)'
_diffrn_ambient_temperature 150(2)
_diffrn_measurement_device 'Siemens SMART CCD area-detector'
_diffrn_measurement_method '\w scans'
_diffrn_radiation_monochromator graphite
_diffrn_radiation_source 'fine-focus sealed tube'
_diffrn_radiation_type MoK\a
_diffrn_radiation_wavelength 0.71073
_diffrn_reflns_av_R_equivalents 0.021
_diffrn_reflns_av_sigmaI/netI 0.026
_diffrn_reflns_limit_h_max 9
_diffrn_reflns_limit_h_min -8
_diffrn_reflns_limit_k_max 32
_diffrn_reflns_limit_k_min -40
_diffrn_reflns_limit_l_max 9
_diffrn_reflns_limit_l_min -6
_diffrn_reflns_number 9106
_diffrn_reflns_theta_max 38.52
_diffrn_reflns_theta_min 1.62
_exptl_absorpt_coefficient_mu 0.094
_exptl_absorpt_correction_T_max 0.981
_exptl_absorpt_correction_T_min 0.959
_exptl_absorpt_correction_type multi-scan
_exptl_absorpt_process_details '(SADABS; Sheldrick, 1996)'
_exptl_crystal_colour Colourless
_exptl_crystal_density_diffrn 1.246
_exptl_crystal_density_meas ?
_exptl_crystal_description Block
_exptl_crystal_F_000 272
_exptl_crystal_size_max 0.45
_exptl_crystal_size_mid 0.30
_exptl_crystal_size_min 0.20
_refine_diff_density_max 0.411
_refine_diff_density_min -0.217
_refine_ls_extinction_method none
_refine_ls_goodness_of_fit_all 1.108
_refine_ls_goodness_of_fit_ref 1.108
_refine_ls_hydrogen_treatment mixed
_refine_ls_matrix_type full
_refine_ls_number_parameters 186
_refine_ls_number_reflns 4830
_refine_ls_number_restraints 1
_refine_ls_restrained_S_all 1.170
_refine_ls_restrained_S_obs 1.108
_refine_ls_R_factor_all 0.039
_refine_ls_R_factor_gt 0.037
_refine_ls_shift/esd_mean 0.000
_refine_ls_shift/su_max <0.001
_refine_ls_structure_factor_coef Fsqd
_refine_ls_weighting_details 'w = 1/[\s^2^(Fo^2^)+(0.0453P)^2^+0.1252P] where P=(Fo^2^+2Fc^2^)/3'
_refine_ls_weighting_scheme calc
_refine_ls_wR_factor_all 0.102
_refine_ls_wR_factor_ref 0.095
_reflns_number_gt 4717
_reflns_number_total 4831
_reflns_observed_criterion I>2\s(I)
_cod_data_source_file os1063.cif
_cod_data_source_block 4
_cod_depositor_comments
;
The following automatic conversions were performed:

'_exptl_crystal_density_meas' value 'not measured' was changed to '?'
- the value is perceived as not measured.

Automatic conversion script
Id: cif_fix_values 3008 2015-01-20 13:52:24Z robertas 

The following automatic conversions were performed:

'_refine_ls_weighting_scheme' value 'calc w =
1/[\s^2^(Fo^2^)+(0.0453P)^2^+0.1252P] where P=(Fo^2^+2Fc^2^)/3' was
changed to 'calc'. New tag '_refine_ls_weighting_details' was
created. The value of the new tag was set to 'w =
1/[\s^2^(Fo^2^)+(0.0453P)^2^+0.1252P] where P=(Fo^2^+2Fc^2^)/3'.

Automatic conversion script
Id: cif_fix_values 3143 2015-03-26 13:38:13Z robertas 
;
_cod_original_sg_symbol_H-M 'P 21'
_cod_original_formula_sum 'C11 H24 N2 O4 '
_cod_database_code 2008945

loop_
_symmetry_equiv_pos_as_xyz
'x, y, z'
'-x, y+1/2, -z'

loop_
_atom_site_aniso_label
_atom_site_aniso_U_11
_atom_site_aniso_U_22
_atom_site_aniso_U_33
_atom_site_aniso_U_12
_atom_site_aniso_U_13
_atom_site_aniso_U_23
O1A 0.0161(3) 0.0282(4) 0.0104(3) 0.0035(2) 0.0052(2) 0.0022(3)
O2A 0.0145(3) 0.0230(4) 0.0161(3) -0.0004(2) 0.0089(2) 0.0004(3)
N1A 0.0149(3) 0.0178(4) 0.0099(3) 0.0026(2) 0.0058(2) 0.0015(3)
C1A 0.0146(3) 0.0140(4) 0.0108(3) -0.0007(3) 0.0065(3) -0.0004(3)
C2A 0.0128(3) 0.0153(4) 0.0102(3) 0.0011(2) 0.0054(3) 0.0012(3)
C3A 0.0187(3) 0.0170(4) 0.0176(4) -0.0006(3) 0.0088(3) 0.0027(3)
C4A 0.0283(5) 0.0175(5) 0.0214(4) 0.0050(4) 0.0127(4) 0.0031(4)
C5A 0.0273(5) 0.0309(7) 0.0324(6) 0.0079(5) 0.0059(5) 0.0065(5)
C6A 0.0559(9) 0.0178(6) 0.0389(7) 0.0030(6) 0.0094(7) -0.0032(5)
O1B 0.0159(3) 0.0262(4) 0.0107(3) 0.0045(2) 0.0053(2) 0.0027(3)
O2B 0.0137(2) 0.0235(4) 0.0151(3) -0.0004(2) 0.0080(2) 0.0000(3)
N1B 0.0148(3) 0.0189(4) 0.0096(3) 0.0026(2) 0.0061(2) 0.0010(3)
C1B 0.0147(3) 0.0133(4) 0.0102(3) -0.0007(3) 0.0060(2) -0.0002(3)
C2B 0.0121(3) 0.0187(4) 0.0093(3) 0.0006(3) 0.0046(2) 0.0007(3)
C3B 0.0193(4) 0.0191(5) 0.0152(4) 0.0034(3) 0.0084(3) 0.0041(3)
C4B 0.0255(5) 0.0342(7) 0.0387(7) 0.0146(5) 0.0121(5) 0.0155(5)
C5B 0.0337(5) 0.0186(5) 0.0235(5) -0.0045(4) 0.0110(4) -0.0023(4)

loop_
_atom_site_label
_atom_site_fract_x
_atom_site_fract_y
_atom_site_fract_z
_atom_site_U_iso_or_equiv
_atom_site_thermal_displace_type
_atom_site_calc_flag
_atom_site_refinement_flags
_atom_site_occupancy
_atom_site_disorder_group
_atom_site_type_symbol
O1A 0.58857(15) 0.23538(3) -0.03025(14) 0.01807(15) Uani d . 1 . O
O2A 1.04299(14) 0.22016(3) 0.11366(15) 0.01692(14) Uani d . 1 . O
N1A 0.5918(2) 0.24396(4) 0.4681(2) 0.01383(14) Uani d . 1 . N
H1A 0.418(4) 0.2355(8) 0.361(4) 0.024(4) Uiso d . 1 . H
H2A 0.590(3) 0.2402(7) 0.631(3) 0.016(4) Uiso d . 1 . H
H3A 0.618(4) 0.2761(8) 0.436(4) 0.024(4) Uiso d . 1 . H
C1A 0.8152(2) 0.22328(4) 0.1457(2) 0.01260(14) Uani d . 1 . C
C2A 0.8068(2) 0.21033(4) 0.4204(2) 0.01240(14) Uani d . 1 . C
H4A 0.979(3) 0.21742(13) 0.550(2) 0.015 Uiso calc R 1 . H
C3A 0.7301(2) 0.15176(4) 0.4369(2) 0.0172(2) Uani d . 1 . C
H5A 0.6858(6) 0.14687(7) 0.598(2) 0.021 Uiso calc R 1 . H
H6A 0.563(2) 0.14372(11) 0.2845(19) 0.021 Uiso calc R 1 . H
C4A 0.9542(2) 0.11159(5) 0.4415(2) 0.0213(2) Uani d . 1 . C
H7A 1.0377(16) 0.1230(2) 0.310(3) 0.026 Uiso calc R 1 . H
C5A 1.1799(3) 0.10932(6) 0.7135(3) 0.0315(3) Uani d . 1 . C
H8A 1.256(2) 0.1445(5) 0.7632(14) 0.047 Uiso calc R 1 . H
H9A 1.324(3) 0.0854(5) 0.7085(7) 0.047 Uiso calc R 1 . H
H10A 1.1035(12) 0.0967(5) 0.8414(18) 0.047 Uiso calc R 1 . H
C6A 0.8247(4) 0.05664(6) 0.3630(3) 0.0395(3) Uani d . 1 . C
H11A 0.684(3) 0.0582(2) 0.179(3) 0.059 Uiso calc R 1 . H
H12A 0.733(3) 0.0454(3) 0.490(3) 0.059 Uiso calc R 1 . H
H13A 0.972(2) 0.0302(4) 0.369(3) 0.059 Uiso calc R 1 . H
O1B 1.18534(14) 0.32929(3) 0.44100(14) 0.01744(14) Uani d . 1 . O
O2B 0.73394(14) 0.34729(3) 0.30582(15) 0.01664(13) Uani d . 1 . O
N1B 1.1911(2) 0.32360(4) -0.0495(2) 0.01395(14) Uani d . 1 . N
H1B 1.356(4) 0.3351(8) 0.058(4) 0.026(4) Uiso d . 1 . H
H2B 1.183(4) 0.3259(8) -0.226(4) 0.029(4) Uiso d . 1 . H
H3B 1.176(4) 0.2881(9) -0.016(4) 0.035(5) Uiso d . 1 . H
C1B 0.9583(2) 0.34194(4) 0.2677(2) 0.01234(14) Uani d . 1 . C
C2B 0.9563(2) 0.35236(4) -0.0126(2) 0.01318(15) Uani d . 1 . C
H4B 0.7814(2) 0.33766(4) -0.1415(2) 0.016 Uiso calc R 1 . H
C3B 0.9701(2) 0.41216(4) -0.0720(2) 0.0172(2) Uani d . 1 . C
H5B 1.0345(13) 0.41513(7) -0.214(3) 0.021 Uiso calc R 1 . H
C4B 0.6831(3) 0.43700(6) -0.1602(3) 0.0326(3) Uani d . 1 . C
H6B 0.5586(3) 0.41694(6) -0.3103(3) 0.049 Uiso calc R 1 . H
H7B 0.6928(3) 0.47402(6) -0.2131(3) 0.049 Uiso calc R 1 . H
H8B 0.6141(3) 0.43597(6) -0.0138(3) 0.049 Uiso calc R 1 . H
C5B 1.1697(3) 0.44247(5) 0.1618(3) 0.0250(2) Uani d . 1 . C
H9B 1.3519(3) 0.42590(5) 0.2149(3) 0.038 Uiso calc R 1 . H
H10B 1.1033(3) 0.44147(5) 0.3100(3) 0.038 Uiso calc R 1 . H
H11B 1.1820(3) 0.47952(5) 0.1106(3) 0.038 Uiso calc R 1 . H

loop_
_atom_type_symbol
_atom_type_description
_atom_type_scat_dispersion_real
_atom_type_scat_dispersion_imag
_atom_type_scat_source
C C 0.0033 0.0016 'International Tables Vol C Tables 4.2.6.8 and 6.1.1.4'
H H 0.0000 0.0000 'International Tables Vol C Tables 4.2.6.8 and 6.1.1.4'
N N 0.0061 0.0033 'International Tables Vol C Tables 4.2.6.8 and 6.1.1.4'
O O 0.0106 0.0060 'International Tables Vol C Tables 4.2.6.8 and 6.1.1.4'

loop_
_geom_angle_atom_site_label_1
_geom_angle_atom_site_label_2
_geom_angle_atom_site_label_3
_geom_angle
C2A N1A H1A 113.3(12)
C2A N1A H2A 112.6(11)
H1A N1A H2A 104.2(15)
C2A N1A H3A 108.6(12)
H1A N1A H3A 106.8(18)
H2A N1A H3A 111.2(18)
O2A C1A O1A 125.69(9)
O2A C1A C2A 118.11(8)
O1A C1A C2A 116.19(8)
N1A C2A C3A 107.84(7)
N1A C2A C1A 109.09(7)
C3A C2A C1A 110.85(8)
N1A C2A H4A 109.67(5)
C3A C2A H4A 109.67(5)
C1A C2A H4A 109.67(5)
C4A C3A C2A 114.83(8)
C4A C3A H5A 108.56(6)
C2A C3A H5A 108.56(5)
C4A C3A H6A 108.56(6)
C2A C3A H6A 108.56(5)
H5A C3A H6A 107.5
C5A C4A C6A 110.30(11)
C5A C4A C3A 111.09(10)
C6A C4A C3A 109.42(11)
C5A C4A H7A 108.66(7)
C6A C4A H7A 108.66(8)
C3A C4A H7A 108.66(6)
C4A C5A H8A 109.47(8)
C4A C5A H9A 109.47(7)
H8A C5A H9A 109.5
C4A C5A H10A 109.47(7)
H8A C5A H10A 109.5
H9A C5A H10A 109.5
C4A C6A H11A 109.47(7)
C4A C6A H12A 109.47(8)
H11A C6A H12A 109.5
C4A C6A H13A 109.47(8)
H11A C6A H13A 109.5
H12A C6A H13A 109.5
C2B N1B H1B 113.5(12)
C2B N1B H2B 111.1(12)
H1B N1B H2B 109.0(16)
C2B N1B H3B 108.1(12)
H1B N1B H3B 108.3(18)
H2B N1B H3B 106.5(18)
O1B C1B O2B 125.51(9)
O1B C1B C2B 117.05(8)
O2B C1B C2B 117.44(8)
N1B C2B C1B 109.31(7)
N1B C2B C3B 110.06(7)
C1B C2B C3B 112.76(8)
N1B C2B H4B 108.20(5)
C1B C2B H4B 108.20(4)
C3B C2B H4B 108.20(5)
C5B C3B C4B 110.87(11)
C5B C3B C2B 112.43(8)
C4B C3B C2B 110.49(9)
C5B C3B H5B 107.61(6)
C4B C3B H5B 107.61(7)
C2B C3B H5B 107.61(5)
C3B C4B H6B 109.47(8)
C3B C4B H7B 109.47(7)
H6B C4B H7B 109.5
C3B C4B H8B 109.47(7)
H6B C4B H8B 109.5
H7B C4B H8B 109.5
C3B C5B H9B 109.47(6)
C3B C5B H10B 109.47(6)
H9B C5B H10B 109.5
C3B C5B H11B 109.47(6)
H9B C5B H11B 109.5
H10B C5B H11B 109.5

loop_
_geom_bond_atom_site_label_1
_geom_bond_atom_site_label_2
_geom_bond_site_symmetry_2
_geom_bond_distance
_geom_bond_publ_flag
O1A C1A . 1.2620(10) yes
O2A C1A . 1.2590(10) yes
N1A C2A . 1.4950(10) yes
N1A H1A . 0.91(2) ?
N1A H2A . 0.89(2) ?
N1A H3A . 0.85(2) ?
C1A C2A . 1.5390(10) yes
C2A C3A . 1.5360(10) yes
C2A H4A . 0.94(2) ?
C3A C4A . 1.535(2) yes
C3A H5A . 0.984(12) ?
C3A H6A . 0.984(12) ?
C4A C5A . 1.524(2) yes
C4A C6A . 1.529(2) yes
C4A H7A . 1.00(2) ?
C5A H8A . 0.967(13) ?
C5A H9A . 0.967(13) ?
C5A H10A . 0.967(13) ?
C6A H11A . 1.01(2) ?
C6A H12A . 1.01(2) ?
C6A H13A . 1.01(2) ?
O1B C1B . 1.2600(10) yes
O2B C1B . 1.2620(10) yes
N1B C2B . 1.4920(10) yes
N1B H1B . 0.90(2) ?
N1B H2B . 0.94(2) ?
N1B H3B . 0.92(2) ?
C1B C2B . 1.5370(10) yes
C2B C3B . 1.5440(10) yes
C2B H4B . 1.00 ?
C3B C5B . 1.526(2) yes
C3B C4B . 1.529(2) yes
C3B H5B . 0.94(2) ?
C4B H6B . 0.98 ?
C4B H7B . 0.98 ?
C4B H8B . 0.98 ?
C5B H9B . 0.98 ?
C5B H10B . 0.98 ?
C5B H11B . 0.98 ?

loop_
_geom_torsion_atom_site_label_1
_geom_torsion_atom_site_label_2
_geom_torsion_atom_site_label_3
_geom_torsion_atom_site_label_4
_geom_torsion
_geom_torsion_publ_flag
O2A C1A C2A N1A 147.43(9) ?
O1A C1A C2A N1A -33.69(11) ?
O2A C1A C2A C3A -93.96(10) ?
O1A C1A C2A C3A 84.91(10) ?
N1A C2A C3A C4A -169.700(10) yes
C1A C2A C3A C4A 70.95(10) ?
C2A C3A C4A C5A 77.30(10) yes
C2A C3A C4A C6A -160.70(10) yes
O1B C1B C2B N1B 24.06(12) ?
O2B C1B C2B N1B -156.65(8) ?
O1B C1B C2B C3B -98.70(10) ?
O2B C1B C2B C3B 80.59(10) ?
N1B C2B C3B C4B 153.90(10) yes
N1B C2B C3B C5B -81.70(10) yes
C1B C2B C3B C5B 40.67(11) ?
C1B C2B C3B C4B -83.78(11) ?

loop_
_cod_related_entry_id
_cod_related_entry_database
_cod_related_entry_code
1 ChemSpider 21182864
